data_9005138
loop_
_publ_author_name
'Romming, C.'
'Kocharian, A. K.'
'Raade, G.'

_publ_section_title
;
 The crystal structure of kamphaugite-(Y)
;
_journal_name_full 'European Journal of Mineralogy'
_journal_page_first 685
_journal_page_last 690
_journal_volume 5
_journal_year 1993
_chemical_formula_sum 'C2 H3 Ca O8 Y'
_chemical_name_mineral Kamphaugite-(Y)
_space_group_IT_number 92
_symmetry_space_group_name_Hall 'P 4abw 2nw'
_symmetry_space_group_name_H-M 'P 41 21 2'
_cell_angle_alpha 90
_cell_angle_beta 90
_cell_angle_gamma 90
_cell_formula_units_Z 8
_cell_length_a 7.434
_cell_length_b 7.434
_cell_length_c 21.793
_cell_volume 1204.376
_database_code_amcsd 0006483
_exptl_crystal_density_diffrn 3.126
_cod_original_formula_sum 'Y Ca C2 O8 H3'
_cod_database_code 9005138

loop_
_space_group_symop_operation_xyz
x,y,z
y,x,-z
1/2-y,1/2+x,1/4+z
1/2-x,1/2+y,1/4-z
-x,-y,1/2+z
-y,-x,1/2-z
1/2+y,1/2-x,3/4+z
1/2+x,1/2-y,3/4-z

loop_
_atom_site_label
_atom_site_fract_x
_atom_site_fract_y
_atom_site_fract_z
_atom_site_U_iso_or_equiv
_atom_site_type_symbol
_atom_site_attached_hydrogens
Y1 0.99024 0.76810 0.56887 0.00870 Y 0
Ca1 0.99750 0.26180 0.56330 0.00740 Ca 0
C1 0.67340 0.54870 0.57670 0.01300 C 0
C2 0.32510 0.95960 0.58640 0.00900 C 0
O-H1 0.81260 0.01080 0.53570 0.01200 O 1
WatO2 0.01460 0.30300 0.27760 0.01900 O 2
O11 0.69100 0.70350 0.60210 0.01500 O 0
O12 0.54410 0.45210 0.58730 0.02500 O 0
O13 0.80470 0.50360 0.53870 0.02200 O 0
O21 0.46720 0.04200 0.60290 0.02200 O 0
O22 0.28670 0.80830 0.60960 0.01800 O 0
O23 0.21090 0.02550 0.54680 0.01600 O 0

loop_
_cod_changelog_entry_id
_cod_changelog_entry_author
_cod_changelog_entry_date
_cod_changelog_entry_text
1
;cod-tools version 3.8.0
Id: cif_guess_AMCSD_atom_types 9581 2023-05-17 12:35:41Z saulius
;
2023-05-18T11:39:02+03:00
;Derived atom types and hydrogen counts
from atom names that follow the AMCSD naming convention
(Wat == water, O-H == hydroxyl).
;

loop_
_cod_related_entry_id
_cod_related_entry_database
_cod_related_entry_code
1 AMCSD 0006483
